data_7016428
loop_
_publ_author_name
'Chuchuryukin, Alexey V.'
'Huang, Rubin'
'van Faassen, Ernst E.'
'van Klink, Gerard P. M.'
'Lutz, Martin'
'Chadwick, John C.'
'Spek, Anthony L.'
'van Koten, Gerard'

_publ_section_title
;
 Mono N,C,N-pincer complexes of titanium, vanadium and niobium.
 Synthesis, structure and catalytic activity in olefin polymerisation.
;
_journal_issue 35
_journal_name_full 'Dalton transactions (Cambridge, England : 2003)'
_journal_page_first 8887
_journal_page_last 8895
_journal_paper_doi 10.1039/c1dt10482a
_journal_volume 40
_journal_year 2011
_chemical_formula_moiety 'C12 H19 Cl2 N2 V, C6 H6'
_chemical_formula_sum 'C18 H25 Cl2 N2 V'
_chemical_formula_weight 391.24
_chemical_name_systematic
;
?
;
_space_group_IT_number 15
_symmetry_cell_setting monoclinic
_symmetry_space_group_name_Hall '-C 2yc'
_symmetry_space_group_name_H-M 'C 1 2/c 1'
_atom_sites_solution_hydrogens difmap
_atom_sites_solution_primary direct
_atom_sites_solution_secondary difmap
_audit_creation_method SHELXL-97
_cell_angle_alpha 90.00
_cell_angle_beta 98.975(2)
_cell_angle_gamma 90.00
_cell_formula_units_Z 4
_cell_length_a 8.1127(3)
_cell_length_b 16.9371(7)
_cell_length_c 14.3078(4)
_cell_measurement_reflns_used 12849
_cell_measurement_temperature 150(2)
_cell_measurement_theta_max 27.50
_cell_measurement_theta_min 2.40
_cell_volume 1941.90(12)
_computing_cell_refinement Peakref
_computing_data_collection 'Nonius COLLECT'
_computing_data_reduction 'EvalCCD, Sadabs'
_computing_structure_refinement 'SHELXL-97 (Sheldrick, 1997)'
_computing_structure_solution 'SHELXS-97 (Sheldrick, 1990)'
_diffrn_ambient_temperature 150(2)
_diffrn_measured_fraction_theta_full 0.998
_diffrn_measured_fraction_theta_max 0.998
_diffrn_measurement_device_type 'Nonius KappaCCD'
_diffrn_measurement_method '\f and \w scans'
_diffrn_radiation_monochromator graphite
_diffrn_radiation_source 'rotating anode'
_diffrn_radiation_type MoK\a
_diffrn_radiation_wavelength 0.71073
_diffrn_reflns_av_R_equivalents 0.0431
_diffrn_reflns_av_sigmaI/netI 0.0213
_diffrn_reflns_limit_h_max 10
_diffrn_reflns_limit_h_min -10
_diffrn_reflns_limit_k_max 22
_diffrn_reflns_limit_k_min -22
_diffrn_reflns_limit_l_max 16
_diffrn_reflns_limit_l_min -18
_diffrn_reflns_number 19466
_diffrn_reflns_theta_full 27.51
_diffrn_reflns_theta_max 27.51
_diffrn_reflns_theta_min 2.41
_exptl_absorpt_coefficient_mu 0.786
_exptl_absorpt_correction_T_max 0.93
_exptl_absorpt_correction_T_min 0.57
_exptl_absorpt_correction_type multi-scan
_exptl_absorpt_process_details Sadabs
_exptl_crystal_colour red
_exptl_crystal_density_diffrn 1.338
_exptl_crystal_density_method 'not measured'
_exptl_crystal_description block
_exptl_crystal_F_000 816
_exptl_crystal_size_max 0.60
_exptl_crystal_size_mid 0.21
_exptl_crystal_size_min 0.09
_refine_diff_density_max 0.683
_refine_diff_density_min -0.289
_refine_diff_density_rms 0.054
_refine_ls_extinction_method none
_refine_ls_goodness_of_fit_ref 1.064
_refine_ls_hydrogen_treatment refall
_refine_ls_matrix_type full
_refine_ls_number_parameters 156
_refine_ls_number_reflns 2240
_refine_ls_number_restraints 0
_refine_ls_restrained_S_all 1.064
_refine_ls_R_factor_all 0.0377
_refine_ls_R_factor_gt 0.0290
_refine_ls_shift/su_max 0.001
_refine_ls_shift/su_mean 0.000
_refine_ls_structure_factor_coef Fsqd
_refine_ls_weighting_details 'calc w=1/[\s^2^(Fo^2^)+(0.0309P)^2^+2.4050P] where P=(Fo^2^+2Fc^2^)/3'
_refine_ls_weighting_scheme calc
_refine_ls_wR_factor_gt 0.0693
_refine_ls_wR_factor_ref 0.0734
_reflns_number_gt 1926
_reflns_number_total 2240
_reflns_threshold_expression I>2\s(I)
_cod_data_source_file c1dt10482a.txt
_cod_data_source_block s3665a
_cod_original_sg_symbol_H-M 'C 2/c'
_cod_database_code 7016428

loop_
_symmetry_equiv_pos_as_xyz
'x, y, z'
'-x, y, -z+1/2'
'x+1/2, y+1/2, z'
'-x+1/2, y+1/2, -z+1/2'
'-x, -y, -z'
'x, -y, z-1/2'
'-x+1/2, -y+1/2, -z'
'x+1/2, -y+1/2, z-1/2'

loop_
_atom_site_label
_atom_site_type_symbol
_atom_site_fract_x
_atom_site_fract_y
_atom_site_fract_z
_atom_site_U_iso_or_equiv
_atom_site_adp_type
_atom_site_occupancy
_atom_site_symmetry_multiplicity
_atom_site_calc_flag
_atom_site_refinement_flags
V1 V 0.5000 0.68314(2) 0.2500 0.01637(11) Uani 1 2 d S
Cl1 Cl 0.28887(6) 0.74473(3) 0.15420(3) 0.03502(13) Uani 1 1 d .
N1 N 0.65604(16) 0.65432(8) 0.13675(9) 0.0202(3) Uani 1 1 d .
C1 C 0.5000 0.56524(12) 0.2500 0.0160(4) Uani 1 2 d S
C2 C 0.61575(18) 0.52462(9) 0.20521(10) 0.0186(3) Uani 1 1 d .
C3 C 0.6151(2) 0.44218(10) 0.20458(12) 0.0253(3) Uani 1 1 d .
C4 C 0.5000 0.40240(14) 0.2500 0.0295(5) Uani 1 2 d S
C5 C 0.7378(2) 0.57665(10) 0.16463(12) 0.0229(3) Uani 1 1 d .
C6 C 0.5490(2) 0.64356(11) 0.04331(12) 0.0266(4) Uani 1 1 d .
C7 C 0.7872(2) 0.71311(12) 0.12502(14) 0.0315(4) Uani 1 1 d .
H3 H 0.690(2) 0.4137(12) 0.1732(14) 0.031(5) Uiso 1 1 d .
H4 H 0.5000 0.3438(19) 0.2500 0.036(8) Uiso 1 2 d S
H5A H 0.833(2) 0.5864(11) 0.2131(13) 0.025(5) Uiso 1 1 d .
H5B H 0.778(2) 0.5539(11) 0.1118(14) 0.026(5) Uiso 1 1 d .
H6A H 0.492(3) 0.6917(13) 0.0236(15) 0.036(6) Uiso 1 1 d .
H6B H 0.615(2) 0.6262(12) -0.0040(14) 0.030(5) Uiso 1 1 d .
H6C H 0.467(2) 0.6052(12) 0.0482(13) 0.026(5) Uiso 1 1 d .
H7A H 0.865(3) 0.7186(12) 0.1841(15) 0.033(5) Uiso 1 1 d .
H7B H 0.848(3) 0.6962(12) 0.0763(15) 0.033(5) Uiso 1 1 d .
H7C H 0.730(3) 0.7649(13) 0.1054(15) 0.038(6) Uiso 1 1 d .
C8 C 0.1321(2) 0.52366(13) 0.06667(13) 0.0349(4) Uani 1 1 d .
C9 C 0.0593(2) 0.45064(13) 0.07471(13) 0.0336(4) Uani 1 1 d .
C10 C -0.0730(2) 0.42682(12) 0.00784(14) 0.0335(4) Uani 1 1 d .
H8 H 0.218(3) 0.5413(13) 0.1122(17) 0.045(6) Uiso 1 1 d .
H9 H 0.095(3) 0.4198(14) 0.1239(17) 0.044(6) Uiso 1 1 d .
H10 H -0.120(3) 0.3781(14) 0.0135(16) 0.044(6) Uiso 1 1 d .

loop_
_atom_site_aniso_label
_atom_site_aniso_U_11
_atom_site_aniso_U_22
_atom_site_aniso_U_33
_atom_site_aniso_U_23
_atom_site_aniso_U_13
_atom_site_aniso_U_12
V1 0.01885(18) 0.01252(17) 0.01826(19) 0.000 0.00451(13) 0.000
Cl1 0.0395(3) 0.0357(2) 0.0300(2) 0.00812(18) 0.00565(18) 0.01877(19)
N1 0.0207(6) 0.0213(6) 0.0200(7) 0.0010(5) 0.0075(5) -0.0033(5)
C1 0.0165(9) 0.0145(9) 0.0169(10) 0.000 0.0024(8) 0.000
C2 0.0195(7) 0.0184(7) 0.0174(7) -0.0023(6) 0.0016(6) 0.0017(6)
C3 0.0293(8) 0.0192(8) 0.0263(8) -0.0049(6) 0.0013(7) 0.0068(6)
C4 0.0400(14) 0.0141(11) 0.0320(13) 0.000 -0.0019(11) 0.000
C5 0.0196(7) 0.0262(8) 0.0245(8) -0.0022(6) 0.0089(6) 0.0033(6)
C6 0.0281(8) 0.0338(10) 0.0187(8) 0.0011(7) 0.0068(7) -0.0023(7)
C7 0.0306(9) 0.0342(10) 0.0330(10) 0.0014(8) 0.0154(8) -0.0115(8)
C8 0.0203(8) 0.0588(13) 0.0251(9) -0.0124(8) 0.0023(7) -0.0045(8)
C9 0.0260(9) 0.0495(11) 0.0261(9) 0.0021(8) 0.0070(7) 0.0082(8)
C10 0.0298(9) 0.0371(10) 0.0366(10) -0.0101(8) 0.0149(8) -0.0049(8)

loop_
_atom_type_symbol
_atom_type_description
_atom_type_scat_dispersion_real
_atom_type_scat_dispersion_imag
_atom_type_scat_source
C C 0.0033 0.0016 'International Tables Vol C Tables 4.2.6.8 and 6.1.1.4'
H H 0.0000 0.0000 'International Tables Vol C Tables 4.2.6.8 and 6.1.1.4'
Cl Cl 0.1484 0.1585 'International Tables Vol C Tables 4.2.6.8 and 6.1.1.4'
N N 0.0061 0.0033 'International Tables Vol C Tables 4.2.6.8 and 6.1.1.4'
V V 0.3005 0.5294 'International Tables Vol C Tables 4.2.6.8 and 6.1.1.4'

loop_
_geom_angle_atom_site_label_1
_geom_angle_atom_site_label_2
_geom_angle_atom_site_label_3
_geom_angle
_geom_angle_site_symmetry_1
_geom_angle_site_symmetry_3
C1 V1 N1 77.53(3) . 2_655
C1 V1 N1 77.53(3) . .
N1 V1 N1 155.05(7) 2_655 .
C1 V1 Cl1 117.315(15) . .
N1 V1 Cl1 94.46(3) 2_655 .
N1 V1 Cl1 96.92(4) . .
C1 V1 Cl1 117.314(15) . 2_655
N1 V1 Cl1 96.92(4) 2_655 2_655
N1 V1 Cl1 94.46(4) . 2_655
Cl1 V1 Cl1 125.37(3) . 2_655
C7 N1 C6 107.97(13) . .
C7 N1 C5 108.86(13) . .
C6 N1 C5 107.68(13) . .
C7 N1 V1 115.31(11) . .
C6 N1 V1 110.93(10) . .
C5 N1 V1 105.83(9) . .
C2 C1 C2 121.02(19) 2_655 .
C2 C1 V1 119.49(9) 2_655 .
C2 C1 V1 119.49(10) . .
C3 C2 C1 119.54(15) . .
C3 C2 C5 125.73(14) . .
C1 C2 C5 114.67(14) . .
C4 C3 C2 118.89(16) . .
C4 C3 H3 120.1(12) . .
C2 C3 H3 121.0(13) . .
C3 C4 C3 122.1(2) 2_655 .
C3 C4 H4 118.95(11) 2_655 .
C3 C4 H4 118.95(11) . .
N1 C5 C2 109.00(12) . .
N1 C5 H5A 108.1(11) . .
C2 C5 H5A 108.7(11) . .
N1 C5 H5B 109.7(12) . .
C2 C5 H5B 113.3(11) . .
H5A C5 H5B 107.9(15) . .
N1 C6 H6A 110.3(13) . .
N1 C6 H6B 110.9(12) . .
H6A C6 H6B 110.1(17) . .
N1 C6 H6C 109.8(12) . .
H6A C6 H6C 107.4(17) . .
H6B C6 H6C 108.3(16) . .
N1 C7 H7A 110.2(12) . .
N1 C7 H7B 110.0(12) . .
H7A C7 H7B 108.5(17) . .
N1 C7 H7C 108.0(12) . .
H7A C7 H7C 111.4(18) . .
H7B C7 H7C 108.8(17) . .
C10 C8 C9 120.38(17) 5_565 .
C10 C8 H8 118.6(14) 5_565 .
C9 C8 H8 121.0(14) . .
C10 C9 C8 119.94(19) . .
C10 C9 H9 120.0(15) . .
C8 C9 H9 120.0(15) . .
C9 C10 C8 119.69(19) . 5_565
C9 C10 H10 119.4(14) . .
C8 C10 H10 120.9(14) 5_565 .

loop_
_geom_bond_atom_site_label_1
_geom_bond_atom_site_label_2
_geom_bond_distance
_geom_bond_site_symmetry_2
V1 C1 1.997(2) .
V1 N1 2.2596(13) 2_655
V1 N1 2.2597(13) .
V1 Cl1 2.2734(4) .
V1 Cl1 2.2734(4) 2_655
N1 C7 1.486(2) .
N1 C6 1.487(2) .
N1 C5 1.499(2) .
C1 C2 1.3976(17) 2_655
C1 C2 1.3977(17) .
C2 C3 1.396(2) .
C2 C5 1.508(2) .
C3 C4 1.392(2) .
C3 H3 0.94(2) .
C4 C3 1.392(2) 2_655
C4 H4 0.99(3) .
C5 H5A 0.966(19) .
C5 H5B 0.95(2) .
C6 H6A 0.96(2) .
C6 H6B 0.97(2) .
C6 H6C 0.94(2) .
C7 H7A 0.98(2) .
C7 H7B 0.96(2) .
C7 H7C 1.01(2) .
C8 C10 1.382(3) 5_565
C8 C9 1.383(3) .
C8 H8 0.93(2) .
C9 C10 1.382(3) .
C9 H9 0.89(2) .
C10 C8 1.382(3) 5_565
C10 H10 0.92(2) .

loop_
_geom_torsion_atom_site_label_1
_geom_torsion_atom_site_label_2
_geom_torsion_atom_site_label_3
_geom_torsion_atom_site_label_4
_geom_torsion
_geom_torsion_site_symmetry_1
_geom_torsion_site_symmetry_4
C1 V1 N1 C7 -149.74(12) . .
N1 V1 N1 C7 -149.74(12) 2_655 .
Cl1 V1 N1 C7 93.73(12) . .
Cl1 V1 N1 C7 -32.74(12) 2_655 .
C1 V1 N1 C6 87.15(10) . .
N1 V1 N1 C6 87.15(10) 2_655 .
Cl1 V1 N1 C6 -29.37(11) . .
Cl1 V1 N1 C6 -155.84(10) 2_655 .
C1 V1 N1 C5 -29.36(9) . .
N1 V1 N1 C5 -29.36(9) 2_655 .
Cl1 V1 N1 C5 -145.89(9) . .
Cl1 V1 N1 C5 87.65(9) 2_655 .
N1 V1 C1 C2 15.16(8) 2_655 2_655
N1 V1 C1 C2 -164.84(8) . 2_655
Cl1 V1 C1 C2 -73.44(7) . 2_655
Cl1 V1 C1 C2 106.56(7) 2_655 2_655
N1 V1 C1 C2 -164.84(8) 2_655 .
N1 V1 C1 C2 15.15(8) . .
Cl1 V1 C1 C2 106.56(7) . .
Cl1 V1 C1 C2 -73.44(7) 2_655 .
C2 C1 C2 C3 0.46(10) 2_655 .
V1 C1 C2 C3 -179.54(10) . .
C2 C1 C2 C5 -176.98(14) 2_655 .
V1 C1 C2 C5 3.03(14) . .
C1 C2 C3 C4 -0.9(2) . .
C5 C2 C3 C4 176.22(13) . .
C2 C3 C4 C3 0.45(10) . 2_655
C7 N1 C5 C2 162.82(13) . .
C6 N1 C5 C2 -80.38(15) . .
V1 N1 C5 C2 38.31(14) . .
C3 C2 C5 N1 153.13(15) . .
C1 C2 C5 N1 -29.63(17) . .
C10 C8 C9 C10 0.2(3) 5_565 .
C8 C9 C10 C8 -0.2(3) . 5_565
